data_4301018
loop_
_publ_author_name
'Beloso, Inmaculada'
'Castro, Jes\'us'
'Garc\'ia-V\'azquez, Jos\'e A.'
'P\'erez-Lourido, Paulo'
'Romero, Jaime'
'Sousa, Antonio'

_publ_section_title
;
 Electrochemical Synthesis and Structural Characterization of Silver(I)
 Complexes ofN-2-Pyridyl Sulfonamide Ligands with Different Nuclearity:
 Influence of the Steric Hindrance at the Pyridine Ring and the Sulfonamide
 Group on the Structure of the Complexes
;
_journal_coden_ASTM INOCAJ
_journal_issue 2
_journal_name_full 'Inorganic Chemistry'
_journal_page_first 336
_journal_page_last 351
_journal_paper_doi 10.1021/ic0490268
_journal_volume 44
_journal_year 2005
_chemical_formula_sum 'C42 H42 Ag2 N6 O4 S2'
_chemical_formula_weight 974.68
_chemical_name_common
;
(1,10-Phenanthrolina-kappa$2!N)Bis((N-(6-methyl-2-pyridyl-
kappaN)-(2,4,6-trimethylphenyl)sulfonamido-kappaN)silver(i))
;
_space_group_crystal_system triclinic
_space_group_IT_number 2
_space_group_name_Hall '-P 1'
_space_group_name_H-M_alt 'P -1'
_cell_angle_alpha 77.842(5)
_cell_angle_beta 75.228(4)
_cell_angle_gamma 89.953(13)
_cell_formula_units_Z 2
_cell_length_a 10.3032(13)
_cell_length_b 13.0738(18)
_cell_length_c 17.166(3)
_cell_measurement_temperature 293(2)
_cell_volume 2182.3(6)
_diffrn_ambient_temperature 293(2)
_exptl_crystal_density_diffrn 1.483
_cod_duplicate_entry 4308418
_cod_depositor_comments
;
 Updating space group information.

 Antanas Vaitkus,
 2018-06-10

The following automatic conversions were performed:
'_symmetry_cell_setting' value 'Triclinic' changed to 'triclinic'
according to '/home/saulius/struct/CIF-dictionaries/cif_core.dic'
dictionary named 'cif_core.dic' version 2.4.1 from 2010-06-29.

Automatic conversion script
Id: cif_fix_enum 1527 2010-12-29 10:47:43Z saulius 
;
_cod_database_code 4301018

loop_
_space_group_symop_id
_space_group_symop_operation_xyz
1 'x, y, z'
2 '-x, -y, -z'

loop_
_atom_site_label
_atom_site_type_symbol
_atom_site_fract_x
_atom_site_fract_y
_atom_site_fract_z
_atom_site_U_iso_or_equiv
_atom_site_adp_type
_atom_site_occupancy
_atom_site_symmetry_multiplicity
_atom_site_calc_flag
_atom_site_refinement_flags
_atom_site_disorder_assembly
_atom_site_disorder_group
Ag1 Ag 0.22791(15) 0.68954(9) 0.24781(8) 0.0570(7) Uani 1 1 d . . .
Ag2 Ag 0.00242(16) 0.67208(10) 0.18870(8) 0.0602(7) Uani 1 1 d . . .
S1 S 0.3541(6) 0.4709(4) 0.2499(3) 0.056(2) Uani 1 1 d . . .
S2 S -0.1312(7) 0.8753(4) 0.2505(3) 0.065(2) Uani 1 1 d . . .
O11 O 0.4530(12) 0.5582(8) 0.2214(6) 0.068(4) Uani 1 1 d . . .
O12 O 0.3478(11) 0.4062(8) 0.1917(6) 0.064(4) Uani 1 1 d . . .
O21 O -0.2184(12) 0.7844(9) 0.2689(7) 0.070(5) Uani 1 1 d . . .
O22 O -0.1570(11) 0.9605(8) 0.1868(6) 0.062(4) Uani 1 1 d . . .
N11 N -0.0213(17) 0.5157(9) 0.2932(7) 0.043(4) Uiso 1 1 d . . .
N12 N 0.2099(18) 0.5241(10) 0.2745(7) 0.059(4) Uiso 1 1 d . . .
N21 N 0.2423(19) 0.8546(10) 0.2195(7) 0.055(4) Uiso 1 1 d . . .
N22 N 0.0190(18) 0.8344(9) 0.2280(7) 0.050(4) Uiso 1 1 d . . .
N31 N -0.1191(12) 0.6802(6) 0.0908(6) 0.056(4) Uiso 1 1 d G . .
C31 C -0.2533(12) 0.7010(6) 0.1063(5) 0.089(7) Uiso 1 1 d G . .
H31 H -0.2979 0.7153 0.1569 0.107 Uiso 1 1 calc R . .
C32 C -0.3214(10) 0.7007(7) 0.0469(8) 0.086(6) Uiso 1 1 d G . .
H32 H -0.4119 0.7148 0.0574 0.103 Uiso 1 1 calc R . .
C33 C -0.2552(13) 0.6795(7) -0.0281(7) 0.060(5) Uiso 1 1 d G . .
H33 H -0.3011 0.6793 -0.0682 0.072 Uiso 1 1 calc R . .
C34 C -0.1210(13) 0.6587(6) -0.0436(5) 0.057(5) Uiso 1 1 d G . .
C35 C -0.0529(9) 0.6590(6) 0.0158(7) 0.047(5) Uiso 1 1 d G . .
N32 N 0.1450(14) 0.6404(6) 0.0608(5) 0.055(4) Uiso 1 1 d G . .
C36 C 0.0813(10) 0.6390(7) 0.0001(9) 0.069(6) Uiso 1 1 d G . .
C37 C 0.1506(15) 0.6164(7) -0.0731(7) 0.073(6) Uiso 1 1 d G . .
C38 C 0.2836(15) 0.5953(6) -0.0857(6) 0.073(6) Uiso 1 1 d G . .
H38 H 0.3307 0.5800 -0.1354 0.087 Uiso 1 1 calc R . .
C39 C 0.3474(11) 0.5967(7) -0.0249(8) 0.067(5) Uiso 1 1 d G . .
H39 H 0.4377 0.5823 -0.0334 0.081 Uiso 1 1 calc R . .
C310 C 0.2781(14) 0.6193(7) 0.0483(7) 0.094(7) Uiso 1 1 d G . .
H310 H 0.3214 0.6202 0.0896 0.113 Uiso 1 1 calc R . .
C311 C 0.078(2) 0.6187(12) -0.1331(11) 0.083(7) Uiso 1 1 d . . .
H311 H 0.1230 0.6027 -0.1829 0.100 Uiso 1 1 calc R . .
C312 C -0.047(2) 0.6413(11) -0.1244(10) 0.073(6) Uiso 1 1 d . . .
H312 H -0.0883 0.6462 -0.1675 0.087 Uiso 1 1 calc R . .
C11 C -0.146(2) 0.4615(13) 0.3271(10) 0.059(5) Uiso 1 1 d . . .
C12 C -0.162(2) 0.3589(13) 0.3681(9) 0.071(6) Uiso 1 1 d . . .
H12 H -0.2461 0.3234 0.3904 0.085 Uiso 1 1 calc R . .
C13 C -0.044(2) 0.3125(14) 0.3738(10) 0.090(7) Uiso 1 1 d . . .
H13 H -0.0520 0.2434 0.4032 0.108 Uiso 1 1 calc R . .
C14 C 0.081(2) 0.3557(13) 0.3417(9) 0.073(6) Uiso 1 1 d . . .
H14 H 0.1559 0.3168 0.3451 0.087 Uiso 1 1 calc R . .
C15 C 0.094(2) 0.4637(14) 0.3022(10) 0.061(6) Uiso 1 1 d . . .
C16 C -0.2592(17) 0.5284(11) 0.3102(9) 0.079(6) Uiso 1 1 d . . .
H16A H -0.2505 0.5942 0.3254 0.118 Uiso 1 1 calc R . .
H16B H -0.3437 0.4930 0.3419 0.118 Uiso 1 1 calc R . .
H16C H -0.2554 0.5407 0.2525 0.118 Uiso 1 1 calc R . .
C17 C 0.3825(16) 0.3929(11) 0.3380(9) 0.047(5) Uiso 1 1 d . . .
C18 C 0.4304(17) 0.2883(11) 0.3403(9) 0.053(5) Uiso 1 1 d . . .
C19 C 0.4609(16) 0.2341(11) 0.4110(9) 0.062(5) Uiso 1 1 d . . .
H19 H 0.4906 0.1667 0.4125 0.074 Uiso 1 1 calc R . .
C110 C 0.4485(18) 0.2773(12) 0.4802(10) 0.069(6) Uiso 1 1 d . . .
C111 C 0.4055(17) 0.3779(12) 0.4773(10) 0.070(6) Uiso 1 1 d . . .
H111 H 0.3945 0.4067 0.5236 0.084 Uiso 1 1 calc R . .
C112 C 0.3797(17) 0.4340(11) 0.4096(10) 0.054(5) Uiso 1 1 d . . .
C113 C 0.3305(17) 0.5431(11) 0.4151(10) 0.091(6) Uiso 1 1 d . . .
H11A H 0.3442 0.5607 0.4641 0.137 Uiso 1 1 calc R . .
H11B H 0.2365 0.5438 0.4173 0.137 Uiso 1 1 calc R . .
H11C H 0.3799 0.5934 0.3675 0.137 Uiso 1 1 calc R . .
C114 C 0.4849(18) 0.2130(12) 0.5555(10) 0.101(7) Uiso 1 1 d . . .
H11D H 0.5805 0.2184 0.5475 0.152 Uiso 1 1 calc R . .
H11E H 0.4559 0.1409 0.5632 0.152 Uiso 1 1 calc R . .
H11F H 0.4412 0.2389 0.6034 0.152 Uiso 1 1 calc R . .
C115 C 0.4408(17) 0.2313(12) 0.2729(9) 0.092(7) Uiso 1 1 d . . .
H11G H 0.4786 0.1650 0.2869 0.138 Uiso 1 1 calc R . .
H11H H 0.4975 0.2720 0.2226 0.138 Uiso 1 1 calc R . .
H11I H 0.3529 0.2200 0.2657 0.138 Uiso 1 1 calc R . .
C21 C 0.358(2) 0.9149(15) 0.2032(10) 0.066(6) Uiso 1 1 d . . .
C22 C 0.3617(19) 1.0226(13) 0.1860(9) 0.066(6) Uiso 1 1 d . . .
H22 H 0.4420 1.0610 0.1769 0.079 Uiso 1 1 calc R . .
C23 C 0.248(2) 1.0715(13) 0.1825(9) 0.068(6) Uiso 1 1 d . . .
H23 H 0.2495 1.1443 0.1693 0.081 Uiso 1 1 calc R . .
C24 C 0.132(2) 1.0136(14) 0.1983(9) 0.072(6) Uiso 1 1 d . . .
H24 H 0.0533 1.0477 0.1983 0.086 Uiso 1 1 calc R . .
C25 C 0.127(2) 0.9050(14) 0.2147(9) 0.056(6) Uiso 1 1 d . . .
C26 C 0.4769(19) 0.8517(13) 0.2075(10) 0.099(7) Uiso 1 1 d . . .
H26A H 0.5576 0.8949 0.1800 0.149 Uiso 1 1 calc R . .
H26B H 0.4741 0.7942 0.1811 0.149 Uiso 1 1 calc R . .
H26C H 0.4759 0.8250 0.2643 0.149 Uiso 1 1 calc R . .
C27 C -0.1505(16) 0.9221(11) 0.3411(9) 0.048(5) Uiso 1 1 d . . .
C28 C -0.1277(17) 0.8539(11) 0.4111(9) 0.058(5) Uiso 1 1 d . . .
C29 C -0.1470(16) 0.8840(11) 0.4869(10) 0.068(6) Uiso 1 1 d . . .
H29 H -0.1292 0.8392 0.5323 0.082 Uiso 1 1 calc R . .
C210 C -0.1945(17) 0.9846(12) 0.4922(10) 0.061(5) Uiso 1 1 d . . .
C211 C -0.2177(17) 1.0516(12) 0.4270(10) 0.074(6) Uiso 1 1 d . . .
H211 H -0.2446 1.1184 0.4318 0.089 Uiso 1 1 calc R . .
C212 C -0.2013(18) 1.0203(12) 0.3502(10) 0.064(5) Uiso 1 1 d . . .
C213 C -0.2316(17) 1.1008(11) 0.2816(9) 0.088(6) Uiso 1 1 d . . .
H21A H -0.2766 1.1569 0.3037 0.132 Uiso 1 1 calc R . .
H21B H -0.2884 1.0690 0.2558 0.132 Uiso 1 1 calc R . .
H21C H -0.1492 1.1282 0.2415 0.132 Uiso 1 1 calc R . .
C214 C -0.2118(18) 1.0176(12) 0.5731(10) 0.096(7) Uiso 1 1 d . . .
H21D H -0.1767 1.0886 0.5628 0.145 Uiso 1 1 calc R . .
H21E H -0.1641 0.9724 0.6066 0.145 Uiso 1 1 calc R . .
H21F H -0.3056 1.0129 0.6014 0.145 Uiso 1 1 calc R . .
C215 C -0.0721(16) 0.7426(10) 0.4098(9) 0.078(6) Uiso 1 1 d . . .
H21G H -0.1041 0.6977 0.4635 0.116 Uiso 1 1 calc R . .
H21H H 0.0244 0.7482 0.3948 0.116 Uiso 1 1 calc R . .
H21I H -0.1024 0.7135 0.3702 0.116 Uiso 1 1 calc R . .

loop_
_atom_site_aniso_label
_atom_site_aniso_U_11
_atom_site_aniso_U_22
_atom_site_aniso_U_33
_atom_site_aniso_U_23
_atom_site_aniso_U_13
_atom_site_aniso_U_12
Ag1 0.0442(19) 0.0570(9) 0.0732(11) -0.0122(8) -0.0232(10) 0.0051(9)
Ag2 0.0504(19) 0.0868(12) 0.0525(10) -0.0269(8) -0.0202(10) 0.0126(10)
S1 0.049(7) 0.070(4) 0.050(3) -0.014(3) -0.011(3) 0.009(4)
S2 0.074(8) 0.066(4) 0.067(4) -0.026(3) -0.031(4) 0.014(4)
O11 0.033(13) 0.072(9) 0.082(9) 0.005(7) -0.004(8) -0.002(8)
O12 0.039(13) 0.096(9) 0.062(8) -0.022(7) -0.020(8) 0.014(7)
O21 0.030(14) 0.100(10) 0.098(10) -0.059(8) -0.020(8) 0.029(9)
O22 0.053(14) 0.084(9) 0.058(8) -0.018(7) -0.026(8) 0.025(8)

loop_
_geom_bond_atom_site_label_1
_geom_bond_atom_site_label_2
_geom_bond_distance
_geom_bond_site_symmetry_2
_geom_bond_publ_flag
Ag1 N21 2.106(12) . ?
Ag1 N12 2.113(12) . ?
Ag1 Ag2 2.789(2) . ?
Ag2 N31 2.324(9) . ?
Ag2 N22 2.377(12) . ?
Ag2 N11 2.385(12) . ?
Ag2 N32 2.426(8) . ?
S1 O11 1.447(10) . ?
S1 O12 1.452(10) . ?
S1 N12 1.634(15) . ?
S1 C17 1.729(15) . ?
S2 O21 1.421(12) . ?
S2 O22 1.463(10) . ?
S2 N22 1.616(15) . ?
S2 C27 1.753(14) . ?
N11 C11 1.393(18) . ?
N11 C15 1.40(2) . ?
N12 C15 1.350(19) . ?
N21 C21 1.36(2) . ?
N21 C25 1.37(2) . ?
N22 C25 1.39(2) . ?
N31 C35 1.378(5) . ?
N31 C31 1.378(5) . ?
C31 C32 1.378(5) . ?
C32 C33 1.378(5) . ?
C33 C34 1.378(5) . ?
C34 C35 1.378(5) . ?
C34 C312 1.465(16) . ?
C35 C36 1.375(12) . ?
N32 C36 1.370(5) . ?
N32 C310 1.370(5) . ?
C36 C37 1.370(5) . ?
C37 C38 1.370(5) . ?
C37 C311 1.42(2) . ?
C38 C39 1.370(5) . ?
C39 C310 1.370(5) . ?
C311 C312 1.30(2) . ?
C11 C12 1.365(17) . ?
C11 C16 1.51(2) . ?
C12 C13 1.38(2) . ?
C13 C14 1.34(2) . ?
C14 C15 1.422(18) . ?
C17 C112 1.435(17) . ?
C17 C18 1.449(16) . ?
C18 C19 1.380(19) . ?
C18 C115 1.485(17) . ?
C19 C110 1.398(18) . ?
C110 C111 1.383(18) . ?
C110 C114 1.52(2) . ?
C111 C112 1.326(19) . ?
C112 C113 1.527(16) . ?
C21 C22 1.374(18) . ?
C21 C26 1.49(2) . ?
C22 C23 1.34(2) . ?
C23 C24 1.35(2) . ?
C24 C25 1.386(18) . ?
C27 C28 1.409(18) . ?
C27 C212 1.410(17) . ?
C28 C29 1.404(18) . ?
C28 C215 1.567(17) . ?
C29 C210 1.415(17) . ?
C210 C211 1.342(19) . ?
C210 C214 1.507(18) . ?
C211 C212 1.431(18) . ?
C212 C213 1.502(19) . ?
